data_7218021
loop_
_publ_author_name
'Banerjee, Subarna'
'Rajakannu, Palanisamy'
'Butcher, Raymond J.'
'Murugavel, Ramaswamy'

_publ_section_title
;
 Auxiliary ligand-aided tuning of aggregation of transition metal
 benzoates: isolation of four different types of coordination polymers
;
_journal_issue 36
_journal_name_full CrystEngComm
_journal_page_first 8429
_journal_paper_doi 10.1039/C4CE01043D
_journal_volume 16
_journal_year 2014
_chemical_formula_moiety 'C32 H32 Co N2 O5'
_chemical_formula_sum 'C32 H32 Co N2 O5'
_chemical_formula_weight 583.53
_chemical_name_systematic
;
 ?
;
_space_group_IT_number 80
_symmetry_cell_setting tetragonal
_symmetry_space_group_name_Hall 'I 4bw'
_symmetry_space_group_name_H-M 'I 41'
_atom_sites_solution_hydrogens geom
_atom_sites_solution_primary direct
_atom_sites_solution_secondary difmap
_audit_creation_method SHELXL-97
_cell_angle_alpha 90.00
_cell_angle_beta 90.00
_cell_angle_gamma 90.00
_cell_formula_units_Z 8
_cell_length_a 20.184(4)
_cell_length_b 20.184(4)
_cell_length_c 13.719(3)
_cell_measurement_reflns_used 6141
_cell_measurement_temperature 150(2)
_cell_measurement_theta_max 31.3
_cell_measurement_theta_min 2.7
_cell_volume 5589(2)
_computing_cell_refinement 'CrystalClear-SM Expert 2.0 r4'
_computing_data_collection 'CrystalClear-SM Expert 2.0 r4 (Rigaku, 2009)'
_computing_data_reduction 'CrystalClear-SM Expert 2.0 r4'
_computing_molecular_graphics 'CrystalStructure 4.0 (Rigaku, 2010)'
_computing_publication_material 'CrystalStructure 4.0'
_computing_structure_refinement 'SHELXL97 (Sheldrick, 2008)'
_computing_structure_solution 'SHELXS86 (Sheldrick, 1985)'
_diffrn_ambient_temperature 150(2)
_diffrn_detector_area_resol_mean 28.5714
_diffrn_measured_fraction_theta_full 0.998
_diffrn_measured_fraction_theta_max 0.998
_diffrn_measurement_device_type 'Rigaku Saturn724+'
_diffrn_measurement_method \w
_diffrn_radiation_monochromator graphite
_diffrn_radiation_source 'fine-focus sealed tube'
_diffrn_radiation_type MoK\a
_diffrn_radiation_wavelength 0.71075
_diffrn_reflns_av_R_equivalents 0.0381
_diffrn_reflns_av_sigmaI/netI 0.0333
_diffrn_reflns_limit_h_max 24
_diffrn_reflns_limit_h_min -24
_diffrn_reflns_limit_k_max 16
_diffrn_reflns_limit_k_min -24
_diffrn_reflns_limit_l_max 15
_diffrn_reflns_limit_l_min -16
_diffrn_reflns_number 21263
_diffrn_reflns_theta_full 25.00
_diffrn_reflns_theta_max 25.00
_diffrn_reflns_theta_min 2.70
_exptl_absorpt_coefficient_mu 0.658
_exptl_absorpt_correction_T_max 0.9805
_exptl_absorpt_correction_T_min 0.8170
_exptl_absorpt_correction_type multi-scan
_exptl_absorpt_process_details 'NUMABS (Rigaku, 1999)'
_exptl_crystal_colour Orange
_exptl_crystal_density_diffrn 1.387
_exptl_crystal_density_method 'not measured'
_exptl_crystal_description Plate
_exptl_crystal_F_000 2440
_exptl_crystal_size_max 0.32
_exptl_crystal_size_mid 0.08
_exptl_crystal_size_min 0.03
_refine_diff_density_max 0.269
_refine_diff_density_min -0.232
_refine_diff_density_rms 0.045
_refine_ls_abs_structure_details 'Flack H D (1983), Acta Cryst. A39, 876-881'
_refine_ls_abs_structure_Flack 0.037(13)
_refine_ls_extinction_method none
_refine_ls_goodness_of_fit_ref 0.852
_refine_ls_hydrogen_treatment mixed
_refine_ls_matrix_type full
_refine_ls_number_parameters 369
_refine_ls_number_reflns 4857
_refine_ls_number_restraints 1
_refine_ls_restrained_S_all 0.852
_refine_ls_R_factor_all 0.0339
_refine_ls_R_factor_gt 0.0334
_refine_ls_shift/su_max 0.008
_refine_ls_shift/su_mean 0.000
_refine_ls_structure_factor_coef Fsqd
_refine_ls_weighting_details 'calc w=1/[\s^2^(Fo^2^)+(0.0647P)^2^+9.8566P] where P=(Fo^2^+2Fc^2^)/3'
_refine_ls_weighting_scheme calc
_refine_ls_wR_factor_gt 0.0886
_refine_ls_wR_factor_ref 0.0891
_reflns_number_gt 4795
_reflns_number_total 4857
_reflns_threshold_expression >2sigma(I)
_cod_data_source_file c4ce01043d2.cif
_cod_data_source_block rk1-417
_cod_depositor_comments
;
The following automatic conversions were performed:

'_symmetry_cell_setting' value 'Tetragonal' changed to 'tetragonal'
according to
/usr/data/users/saulius/crontab/automatic-downloads/current/RSC/lib/dictionaries/cif_core.dic
dictionary named 'cif_core.dic' version 2.4.2 from
2011-04-26.

'_exptl_absorpt_correction_type' value 'Multi-scan'
changed to 'multi-scan' according to
/usr/data/users/saulius/crontab/automatic-downloads/current/RSC/lib/dictionaries/cif_core.dic
dictionary named 'cif_core.dic' version 2.4.2 from 2011-04-26.

Automatic conversion script
Id: cif_fix_values 2281 2013-09-26 08:29:07Z andrius 
;
_cod_database_code 7218021

loop_
_symmetry_equiv_pos_as_xyz
'x, y, z'
'-x, -y, z'
'-y, x+1/2, z+1/4'
'y, -x+1/2, z+1/4'
'x+1/2, y+1/2, z+1/2'
'-x+1/2, -y+1/2, z+1/2'
'-y+1/2, x+1, z+3/4'
'y+1/2, -x+1, z+3/4'

loop_
_atom_site_label
_atom_site_type_symbol
_atom_site_fract_x
_atom_site_fract_y
_atom_site_fract_z
_atom_site_U_iso_or_equiv
_atom_site_adp_type
_atom_site_occupancy
_atom_site_symmetry_multiplicity
_atom_site_calc_flag
_atom_site_refinement_flags
C1 C 0.08211(13) -0.00579(13) 0.3118(3) 0.0232(6) Uani 1 1 d .
H1 H 0.0650 0.0047 0.2491 0.028 Uiso 1 1 calc R
C2 C 0.06207(15) -0.06461(16) 0.3562(3) 0.0306(7) Uani 1 1 d .
H2 H 0.0318 -0.0933 0.3242 0.037 Uiso 1 1 calc R
C3 C 0.08651(16) -0.08067(15) 0.4466(3) 0.0306(7) Uani 1 1 d .
H3 H 0.0734 -0.1207 0.4776 0.037 Uiso 1 1 calc R
C4 C 0.13125(15) -0.03730(15) 0.4930(2) 0.0255(7) Uani 1 1 d .
C5 C 0.15900(17) -0.04927(16) 0.5872(2) 0.0325(8) Uani 1 1 d .
H5 H 0.1493 -0.0897 0.6197 0.039 Uiso 1 1 calc R
C6 C 0.19854(17) -0.00465(17) 0.6308(2) 0.0322(7) Uani 1 1 d .
H6 H 0.2154 -0.0136 0.6941 0.039 Uiso 1 1 calc R
C7 C 0.21586(15) 0.05655(16) 0.5831(2) 0.0242(6) Uani 1 1 d .
C8 C 0.25577(16) 0.10567(17) 0.6255(2) 0.0283(7) Uani 1 1 d .
H8 H 0.2731 0.0998 0.6893 0.034 Uiso 1 1 calc R
C9 C 0.26959(15) 0.16221(15) 0.5741(2) 0.0267(7) Uani 1 1 d .
H9 H 0.2970 0.1956 0.6015 0.032 Uiso 1 1 calc R
C10 C 0.24275(14) 0.17004(15) 0.4807(2) 0.0230(6) Uani 1 1 d .
H10 H 0.2518 0.2098 0.4461 0.028 Uiso 1 1 calc R
C11 C 0.19146(13) 0.06867(14) 0.4889(2) 0.0176(6) Uani 1 1 d .
C12 C 0.14813(13) 0.02140(14) 0.4434(2) 0.0189(6) Uani 1 1 d .
C13 C 0.06503(16) 0.16774(16) 0.1354(2) 0.0274(7) Uani 1 1 d .
C14 C 0.01717(15) 0.14460(16) 0.0588(3) 0.0322(7) Uani 1 1 d .
C15 C -0.04984(17) 0.16228(19) 0.0639(3) 0.0419(9) Uani 1 1 d .
C16 C -0.0754(2) 0.2022(2) 0.1473(3) 0.0559(12) Uani 1 1 d .
H16A H -0.1231 0.2096 0.1390 0.084 Uiso 1 1 calc R
H16B H -0.0525 0.2449 0.1493 0.084 Uiso 1 1 calc R
H16C H -0.0676 0.1782 0.2084 0.084 Uiso 1 1 calc R
C17 C -0.09255(19) 0.1406(2) -0.0099(3) 0.0530(12) Uani 1 1 d .
H17 H -0.1380 0.1528 -0.0072 0.064 Uiso 1 1 calc R
C18 C -0.0704(2) 0.1017(2) -0.0870(3) 0.0544(13) Uani 1 1 d .
C19 C -0.1166(3) 0.0752(3) -0.1650(4) 0.0799(19) Uani 1 1 d .
H19A H -0.1618 0.0908 -0.1523 0.120 Uiso 1 1 calc R
H19B H -0.1159 0.0267 -0.1640 0.120 Uiso 1 1 calc R
H19C H -0.1021 0.0910 -0.2290 0.120 Uiso 1 1 calc R
C20 C -0.0041(2) 0.0858(2) -0.0912(3) 0.0449(10) Uani 1 1 d .
H20 H 0.0120 0.0610 -0.1450 0.054 Uiso 1 1 calc R
C21 C 0.04045(17) 0.10545(17) -0.0175(3) 0.0344(8) Uani 1 1 d .
C22 C 0.11132(19) 0.08421(19) -0.0249(3) 0.0426(9) Uani 1 1 d .
H22A H 0.1362 0.1018 0.0307 0.064 Uiso 1 1 calc R
H22B H 0.1304 0.1012 -0.0857 0.064 Uiso 1 1 calc R
H22C H 0.1137 0.0357 -0.0246 0.064 Uiso 1 1 calc R
C23 C 0.06997(14) 0.21951(14) 0.4557(2) 0.0180(6) Uani 1 1 d .
C24 C 0.00898(13) 0.22397(13) 0.5196(2) 0.0189(6) Uani 1 1 d .
C25 C 0.00504(14) 0.18866(14) 0.6070(2) 0.0204(6) Uani 1 1 d .
C26 C 0.06014(16) 0.14180(15) 0.6373(2) 0.0282(7) Uani 1 1 d .
H26A H 0.0955 0.1427 0.5884 0.042 Uiso 1 1 calc R
H26B H 0.0425 0.0967 0.6427 0.042 Uiso 1 1 calc R
H26C H 0.0780 0.1557 0.7005 0.042 Uiso 1 1 calc R
C27 C -0.05091(16) 0.19587(15) 0.6654(2) 0.0272(7) Uani 1 1 d .
H27 H -0.0526 0.1739 0.7266 0.033 Uiso 1 1 calc R
C28 C -0.10418(16) 0.23447(15) 0.6362(3) 0.0295(7) Uani 1 1 d .
C29 C -0.16494(19) 0.24202(19) 0.6997(3) 0.0464(10) Uani 1 1 d .
H29A H -0.1972 0.2707 0.6669 0.070 Uiso 1 1 calc R
H29B H -0.1523 0.2619 0.7622 0.070 Uiso 1 1 calc R
H29C H -0.1848 0.1984 0.7112 0.070 Uiso 1 1 calc R
C30 C -0.10030(15) 0.26680(14) 0.5465(3) 0.0295(7) Uani 1 1 d .
H30 H -0.1370 0.2923 0.5247 0.035 Uiso 1 1 calc R
C31 C -0.04449(15) 0.26277(14) 0.4884(2) 0.0237(6) Uani 1 1 d .
C32 C -0.04102(18) 0.29874(18) 0.3928(3) 0.0380(8) Uani 1 1 d .
H32A H 0.0018 0.2899 0.3617 0.057 Uiso 1 1 calc R
H32B H -0.0457 0.3465 0.4040 0.057 Uiso 1 1 calc R
H32C H -0.0769 0.2834 0.3502 0.057 Uiso 1 1 calc R
N1 N 0.12438(11) 0.03657(11) 0.35373(18) 0.0178(5) Uani 1 1 d .
N2 N 0.20542(11) 0.12469(11) 0.43870(17) 0.0176(5) Uani 1 1 d .
O1 O 0.08529(10) 0.12424(10) 0.19470(15) 0.0255(5) Uani 1 1 d .
O2 O 0.08343(14) 0.22694(12) 0.13477(19) 0.0425(7) Uani 1 1 d .
O3 O 0.07371(9) 0.17033(9) 0.40048(14) 0.0203(4) Uani 1 1 d .
O4 O 0.11265(10) 0.26572(10) 0.46030(14) 0.0203(4) Uani 1 1 d .
O5 O 0.17178(11) 0.23572(10) 0.27854(19) 0.0212(5) Uani 1 1 d .
Co1 Co 0.151605(17) 0.133155(17) 0.30653(3) 0.01597(10) Uani 1 1 d .
H5A H 0.1439(18) 0.2431(16) 0.237(3) 0.018(9) Uiso 1 1 d .
H5B H 0.1575(17) 0.2518(17) 0.324(3) 0.021(10) Uiso 1 1 d .

loop_
_atom_site_aniso_label
_atom_site_aniso_U_11
_atom_site_aniso_U_22
_atom_site_aniso_U_33
_atom_site_aniso_U_23
_atom_site_aniso_U_13
_atom_site_aniso_U_12
C1 0.0147(13) 0.0220(14) 0.0328(16) -0.0029(14) -0.0008(13) -0.0005(10)
C2 0.0217(15) 0.0242(16) 0.046(2) -0.0042(14) 0.0022(14) -0.0042(12)
C3 0.0282(17) 0.0187(15) 0.045(2) 0.0051(14) 0.0138(15) -0.0021(12)
C4 0.0249(15) 0.0219(15) 0.0296(17) 0.0082(12) 0.0131(13) 0.0030(12)
C5 0.043(2) 0.0263(16) 0.0279(17) 0.0126(13) 0.0097(14) 0.0049(14)
C6 0.0390(19) 0.0349(18) 0.0226(16) 0.0129(14) 0.0019(14) 0.0071(15)
C7 0.0230(14) 0.0297(16) 0.0200(16) 0.0025(12) 0.0029(11) 0.0077(12)
C8 0.0289(16) 0.0362(17) 0.0197(15) 0.0002(13) -0.0072(12) 0.0092(13)
C9 0.0251(15) 0.0279(16) 0.0272(18) -0.0060(13) -0.0069(13) 0.0038(12)
C10 0.0182(14) 0.0230(15) 0.0278(16) -0.0020(12) 0.0015(12) 0.0022(12)
C11 0.0136(13) 0.0197(14) 0.0195(14) 0.0017(11) 0.0059(10) 0.0065(11)
C12 0.0146(13) 0.0220(14) 0.0201(14) 0.0005(11) 0.0051(11) 0.0025(11)
C13 0.0298(17) 0.0295(17) 0.0228(16) 0.0045(13) -0.0028(13) -0.0011(13)
C14 0.0304(16) 0.0361(17) 0.0300(16) 0.0180(16) -0.0114(15) -0.0112(13)
C15 0.0312(17) 0.055(2) 0.039(2) 0.0286(19) -0.0024(17) -0.0103(16)
C16 0.041(2) 0.077(3) 0.050(3) 0.023(2) 0.003(2) 0.010(2)
C17 0.0281(19) 0.077(3) 0.054(3) 0.042(2) -0.0169(18) -0.0193(19)
C18 0.055(3) 0.063(3) 0.045(2) 0.033(2) -0.026(2) -0.035(2)
C19 0.075(3) 0.095(4) 0.070(3) 0.046(3) -0.047(3) -0.062(3)
C20 0.056(3) 0.045(2) 0.034(2) 0.0115(16) -0.0141(18) -0.0250(19)
C21 0.0362(19) 0.0342(18) 0.0327(18) 0.0093(15) -0.0119(15) -0.0157(14)
C22 0.048(2) 0.038(2) 0.042(2) -0.0052(17) -0.0121(18) -0.0050(17)
C23 0.0170(14) 0.0171(14) 0.0200(15) 0.0008(11) -0.0033(11) 0.0018(11)
C24 0.0183(14) 0.0144(13) 0.0239(14) -0.0042(11) 0.0003(11) -0.0052(10)
C25 0.0203(14) 0.0163(13) 0.0246(15) -0.0059(11) 0.0014(12) -0.0072(11)
C26 0.0303(17) 0.0279(16) 0.0264(16) 0.0036(13) -0.0002(13) 0.0014(13)
C27 0.0302(17) 0.0223(15) 0.0293(17) -0.0065(13) 0.0080(13) -0.0093(13)
C28 0.0247(16) 0.0230(15) 0.0407(19) -0.0156(14) 0.0072(14) -0.0034(13)
C29 0.034(2) 0.040(2) 0.064(3) -0.0181(19) 0.0252(19) -0.0056(16)
C30 0.0209(14) 0.0231(15) 0.045(2) -0.0091(15) -0.0035(14) 0.0016(12)
C31 0.0188(14) 0.0200(14) 0.0322(17) -0.0043(12) -0.0010(12) 0.0028(11)
C32 0.0363(19) 0.041(2) 0.0363(19) 0.0050(16) -0.0042(16) 0.0151(15)
N1 0.0139(11) 0.0173(11) 0.0222(12) 0.0007(10) 0.0019(9) 0.0013(9)
N2 0.0146(11) 0.0174(12) 0.0208(12) 0.0016(10) 0.0004(9) 0.0014(9)
O1 0.0254(11) 0.0254(11) 0.0256(11) 0.0046(9) -0.0092(9) -0.0027(9)
O2 0.0578(17) 0.0306(13) 0.0392(14) 0.0136(11) -0.0213(13) -0.0093(12)
O3 0.0196(10) 0.0190(10) 0.0223(11) -0.0041(8) 0.0008(8) 0.0003(8)
O4 0.0201(10) 0.0188(10) 0.0220(10) -0.0015(8) 0.0036(8) -0.0046(8)
O5 0.0200(11) 0.0204(11) 0.0232(12) 0.0015(9) 0.0029(10) 0.0033(8)
Co1 0.01555(19) 0.01488(18) 0.01749(18) 0.00209(15) -0.00089(14) -0.00005(14)

loop_
_atom_type_symbol
_atom_type_description
_atom_type_scat_dispersion_real
_atom_type_scat_dispersion_imag
_atom_type_scat_source
C C 0.0033 0.0016 'International Tables Vol C Tables 4.2.6.8 and 6.1.1.4'
H H 0.0000 0.0000 'International Tables Vol C Tables 4.2.6.8 and 6.1.1.4'
N N 0.0061 0.0033 'International Tables Vol C Tables 4.2.6.8 and 6.1.1.4'
O O 0.0106 0.0060 'International Tables Vol C Tables 4.2.6.8 and 6.1.1.4'
Co Co 0.3494 0.9721 'International Tables Vol C Tables 4.2.6.8 and 6.1.1.4'

loop_
_geom_angle_atom_site_label_1
_geom_angle_atom_site_label_2
_geom_angle_atom_site_label_3
_geom_angle
_geom_angle_site_symmetry_3
N1 C1 C2 122.8(3) .
N1 C1 H1 118.6 .
C2 C1 H1 118.6 .
C3 C2 C1 119.4(3) .
C3 C2 H2 120.3 .
C1 C2 H2 120.3 .
C2 C3 C4 119.4(3) .
C2 C3 H3 120.3 .
C4 C3 H3 120.3 .
C12 C4 C3 117.3(3) .
C12 C4 C5 119.0(3) .
C3 C4 C5 123.7(3) .
C6 C5 C4 121.5(3) .
C6 C5 H5 119.3 .
C4 C5 H5 119.3 .
C5 C6 C7 121.1(3) .
C5 C6 H6 119.4 .
C7 C6 H6 119.4 .
C8 C7 C11 117.4(3) .
C8 C7 C6 123.8(3) .
C11 C7 C6 118.8(3) .
C9 C8 C7 119.5(3) .
C9 C8 H8 120.3 .
C7 C8 H8 120.3 .
C8 C9 C10 119.1(3) .
C8 C9 H9 120.5 .
C10 C9 H9 120.5 .
N2 C10 C9 122.9(3) .
N2 C10 H10 118.6 .
C9 C10 H10 118.6 .
N2 C11 C7 122.7(3) .
N2 C11 C12 117.4(3) .
C7 C11 C12 119.8(3) .
N1 C12 C4 122.9(3) .
N1 C12 C11 117.3(3) .
C4 C12 C11 119.7(3) .
O2 C13 O1 124.9(3) .
O2 C13 C14 118.9(3) .
O1 C13 C14 116.2(3) .
C15 C14 C21 120.5(3) .
C15 C14 C13 120.5(4) .
C21 C14 C13 119.0(3) .
C14 C15 C17 118.6(4) .
C14 C15 C16 120.7(4) .
C17 C15 C16 120.7(4) .
C15 C16 H16A 109.5 .
C15 C16 H16B 109.5 .
H16A C16 H16B 109.5 .
C15 C16 H16C 109.5 .
H16A C16 H16C 109.5 .
H16B C16 H16C 109.5 .
C15 C17 C18 121.9(4) .
C15 C17 H17 119.0 .
C18 C17 H17 119.0 .
C20 C18 C17 118.3(4) .
C20 C18 C19 119.1(5) .
C17 C18 C19 122.5(5) .
C18 C19 H19A 109.5 .
C18 C19 H19B 109.5 .
H19A C19 H19B 109.5 .
C18 C19 H19C 109.5 .
H19A C19 H19C 109.5 .
H19B C19 H19C 109.5 .
C18 C20 C21 121.7(4) .
C18 C20 H20 119.2 .
C21 C20 H20 119.2 .
C20 C21 C14 118.9(4) .
C20 C21 C22 118.7(4) .
C14 C21 C22 122.4(3) .
C21 C22 H22A 109.5 .
C21 C22 H22B 109.5 .
H22A C22 H22B 109.5 .
C21 C22 H22C 109.5 .
H22A C22 H22C 109.5 .
H22B C22 H22C 109.5 .
O3 C23 O4 124.8(3) .
O3 C23 C24 116.6(2) .
O4 C23 C24 118.6(2) .
C25 C24 C31 120.3(3) .
C25 C24 C23 120.9(3) .
C31 C24 C23 118.9(3) .
C27 C25 C24 119.1(3) .
C27 C25 C26 120.1(3) .
C24 C25 C26 120.8(3) .
C25 C26 H26A 109.5 .
C25 C26 H26B 109.5 .
H26A C26 H26B 109.5 .
C25 C26 H26C 109.5 .
H26A C26 H26C 109.5 .
H26B C26 H26C 109.5 .
C28 C27 C25 121.4(3) .
C28 C27 H27 119.3 .
C25 C27 H27 119.3 .
C27 C28 C30 118.3(3) .
C27 C28 C29 121.3(3) .
C30 C28 C29 120.4(3) .
C28 C29 H29A 109.5 .
C28 C29 H29B 109.5 .
H29A C29 H29B 109.5 .
C28 C29 H29C 109.5 .
H29A C29 H29C 109.5 .
H29B C29 H29C 109.5 .
C31 C30 C28 121.8(3) .
C31 C30 H30 119.1 .
C28 C30 H30 119.1 .
C30 C31 C24 119.0(3) .
C30 C31 C32 120.9(3) .
C24 C31 C32 120.1(3) .
C31 C32 H32A 109.5 .
C31 C32 H32B 109.5 .
H32A C32 H32B 109.5 .
C31 C32 H32C 109.5 .
H32A C32 H32C 109.5 .
H32B C32 H32C 109.5 .
C1 N1 C12 118.1(3) .
C1 N1 Co1 128.3(2) .
C12 N1 Co1 113.08(18) .
C10 N2 C11 118.5(3) .
C10 N2 Co1 127.6(2) .
C11 N2 Co1 113.30(18) .
C13 O1 Co1 129.3(2) .
C23 O3 Co1 132.75(18) .
C23 O4 Co1 136.40(18) 4
Co1 O5 H5A 100(2) .
Co1 O5 H5B 101(3) .
H5A O5 H5B 104(3) .
O1 Co1 N2 165.97(9) .
O1 Co1 N1 88.77(9) .
N2 Co1 N1 78.36(9) .
O1 Co1 O5 94.29(9) .
N2 Co1 O5 97.68(9) .
N1 Co1 O5 171.34(10) .
O1 Co1 O3 90.10(8) .
N2 Co1 O3 83.74(8) .
N1 Co1 O3 87.07(8) .
O5 Co1 O3 84.84(8) .
O1 Co1 O4 91.73(8) 7_544
N2 Co1 O4 96.38(9) 7_544
N1 Co1 O4 102.08(8) 7_544
O5 Co1 O4 85.94(8) 7_544
O3 Co1 O4 170.70(7) 7_544

loop_
_geom_bond_atom_site_label_1
_geom_bond_atom_site_label_2
_geom_bond_distance
_geom_bond_site_symmetry_2
C1 N1 1.338(4) .
C1 C2 1.394(4) .
C1 H1 0.9500 .
C2 C3 1.373(5) .
C2 H2 0.9500 .
C3 C4 1.410(5) .
C3 H3 0.9500 .
C4 C12 1.408(4) .
C4 C5 1.428(5) .
C5 C6 1.344(5) .
C5 H5 0.9500 .
C6 C7 1.441(4) .
C6 H6 0.9500 .
C7 C8 1.404(5) .
C7 C11 1.405(4) .
C8 C9 1.370(5) .
C8 H8 0.9500 .
C9 C10 1.400(4) .
C9 H9 0.9500 .
C10 N2 1.318(4) .
C10 H10 0.9500 .
C11 N2 1.353(4) .
C11 C12 1.437(4) .
C12 N1 1.355(4) .
C13 O2 1.251(4) .
C13 O1 1.265(4) .
C13 C14 1.502(4) .
C14 C15 1.401(5) .
C14 C21 1.394(6) .
C15 C17 1.400(6) .
C15 C16 1.492(6) .
C16 H16A 0.9800 .
C16 H16B 0.9800 .
C16 H16C 0.9800 .
C17 C18 1.391(7) .
C17 H17 0.9500 .
C18 C20 1.377(6) .
C18 C19 1.516(5) .
C19 H19A 0.9800 .
C19 H19B 0.9800 .
C19 H19C 0.9800 .
C20 C21 1.410(5) .
C20 H20 0.9500 .
C21 C22 1.497(5) .
C22 H22A 0.9800 .
C22 H22B 0.9800 .
C22 H22C 0.9800 .
C23 O3 1.251(3) .
C23 O4 1.271(3) .
C23 C24 1.514(4) .
C24 C25 1.396(4) .
C24 C31 1.400(4) .
C25 C27 1.392(4) .
C25 C26 1.518(4) .
C26 H26A 0.9800 .
C26 H26B 0.9800 .
C26 H26C 0.9800 .
C27 C28 1.387(5) .
C27 H27 0.9500 .
C28 C30 1.396(5) .
C28 C29 1.512(5) .
C29 H29A 0.9800 .
C29 H29B 0.9800 .
C29 H29C 0.9800 .
C30 C31 1.382(5) .
C30 H30 0.9500 .
C31 C32 1.501(5) .
C32 H32A 0.9800 .
C32 H32B 0.9800 .
C32 H32C 0.9800 .
N1 Co1 2.126(2) .
N2 Co1 2.120(2) .
O1 Co1 2.044(2) .
O3 Co1 2.167(2) .
O4 Co1 2.168(2) 4
O5 Co1 2.145(2) .
O5 H5A 0.82(4) .
O5 H5B 0.76(4) .
Co1 O4 2.168(2) 7_544

loop_
_geom_torsion_atom_site_label_1
_geom_torsion_atom_site_label_2
_geom_torsion_atom_site_label_3
_geom_torsion_atom_site_label_4
_geom_torsion
_geom_torsion_site_symmetry_4
N1 C1 C2 C3 -0.3(5) .
C1 C2 C3 C4 0.2(5) .
C2 C3 C4 C12 0.6(4) .
C2 C3 C4 C5 179.5(3) .
C12 C4 C5 C6 2.7(5) .
C3 C4 C5 C6 -176.2(3) .
C4 C5 C6 C7 -1.5(5) .
C5 C6 C7 C8 178.7(3) .
C5 C6 C7 C11 -1.0(5) .
C11 C7 C8 C9 -0.5(4) .
C6 C7 C8 C9 179.9(3) .
C7 C8 C9 C10 0.8(4) .
C8 C9 C10 N2 -1.3(4) .
C8 C7 C11 N2 0.6(4) .
C6 C7 C11 N2 -179.8(3) .
C8 C7 C11 C12 -177.4(3) .
C6 C7 C11 C12 2.2(4) .
C3 C4 C12 N1 -1.3(4) .
C5 C4 C12 N1 179.7(3) .
C3 C4 C12 C11 177.6(3) .
C5 C4 C12 C11 -1.4(4) .
N2 C11 C12 N1 -0.1(4) .
C7 C11 C12 N1 178.0(2) .
N2 C11 C12 C4 -179.1(2) .
C7 C11 C12 C4 -1.0(4) .
O2 C13 C14 C15 -74.5(4) .
O1 C13 C14 C15 107.5(4) .
O2 C13 C14 C21 105.3(4) .
O1 C13 C14 C21 -72.7(4) .
C21 C14 C15 C17 -0.9(5) .
C13 C14 C15 C17 178.9(3) .
C21 C14 C15 C16 177.8(3) .
C13 C14 C15 C16 -2.4(5) .
C14 C15 C17 C18 0.6(5) .
C16 C15 C17 C18 -178.1(4) .
C15 C17 C18 C20 -1.6(6) .
C15 C17 C18 C19 177.2(4) .
C17 C18 C20 C21 2.9(5) .
C19 C18 C20 C21 -175.9(3) .
C18 C20 C21 C14 -3.2(5) .
C18 C20 C21 C22 177.7(3) .
C15 C14 C21 C20 2.1(5) .
C13 C14 C21 C20 -177.7(3) .
C15 C14 C21 C22 -178.8(3) .
C13 C14 C21 C22 1.4(5) .
O3 C23 C24 C25 81.7(3) .
O4 C23 C24 C25 -99.6(3) .
O3 C23 C24 C31 -96.5(3) .
O4 C23 C24 C31 82.2(3) .
C31 C24 C25 C27 -4.0(4) .
C23 C24 C25 C27 177.8(3) .
C31 C24 C25 C26 174.7(3) .
C23 C24 C25 C26 -3.5(4) .
C24 C25 C27 C28 3.5(4) .
C26 C25 C27 C28 -175.2(3) .
C25 C27 C28 C30 -0.6(4) .
C25 C27 C28 C29 179.8(3) .
C27 C28 C30 C31 -2.0(4) .
C29 C28 C30 C31 177.6(3) .
C28 C30 C31 C24 1.4(4) .
C28 C30 C31 C32 -179.1(3) .
C25 C24 C31 C30 1.6(4) .
C23 C24 C31 C30 179.8(3) .
C25 C24 C31 C32 -177.8(3) .
C23 C24 C31 C32 0.4(4) .
C2 C1 N1 C12 -0.4(4) .
C2 C1 N1 Co1 -171.8(2) .
C4 C12 N1 C1 1.3(4) .
C11 C12 N1 C1 -177.7(2) .
C4 C12 N1 Co1 173.9(2) .
C11 C12 N1 Co1 -5.0(3) .
C9 C10 N2 C11 1.3(4) .
C9 C10 N2 Co1 171.8(2) .
C7 C11 N2 C10 -0.9(4) .
C12 C11 N2 C10 177.1(2) .
C7 C11 N2 Co1 -172.8(2) .
C12 C11 N2 Co1 5.2(3) .
O2 C13 O1 Co1 0.4(5) .
C14 C13 O1 Co1 178.2(2) .
O4 C23 O3 Co1 8.7(4) .
C24 C23 O3 Co1 -172.64(18) .
O3 C23 O4 Co1 -168.44(19) 4
C24 C23 O4 Co1 12.9(4) 4
C13 O1 Co1 N2 146.8(4) .
C13 O1 Co1 N1 170.1(3) .
C13 O1 Co1 O5 -1.8(3) .
C13 O1 Co1 O3 83.1(3) .
C13 O1 Co1 O4 -87.8(3) 7_544
C10 N2 Co1 O1 -153.0(3) .
C11 N2 Co1 O1 17.9(5) .
C10 N2 Co1 N1 -176.9(3) .
C11 N2 Co1 N1 -5.90(18) .
C10 N2 Co1 O5 -4.7(3) .
C11 N2 Co1 O5 166.29(18) .
C10 N2 Co1 O3 -88.6(2) .
C11 N2 Co1 O3 82.38(18) .
C10 N2 Co1 O4 82.0(2) 7_544
C11 N2 Co1 O4 -106.98(18) 7_544
C1 N1 Co1 O1 3.2(2) .
C12 N1 Co1 O1 -168.55(19) .
C1 N1 Co1 N2 177.6(2) .
C12 N1 Co1 N2 5.82(18) .
C1 N1 Co1 O5 114.1(6) .
C12 N1 Co1 O5 -57.6(7) .
C1 N1 Co1 O3 93.4(2) .
C12 N1 Co1 O3 -78.39(18) .
C1 N1 Co1 O4 -88.3(2) 7_544
C12 N1 Co1 O4 99.94(18) 7_544
C23 O3 Co1 O1 -131.2(3) .
C23 O3 Co1 N2 61.4(3) .
C23 O3 Co1 N1 140.0(3) .
C23 O3 Co1 O5 -36.9(3) .
C23 O3 Co1 O4 -29.8(6) 7_544
